data_4312922
loop_
_publ_author_name
'Yu-Bin Dong'
'Jian-Ping Ma'
'Ru-Qi Huang'
'Mark D. Smith'
'Hans-Conrad zur Loye'

_publ_section_title
;
 Synthesis and Characterization of New Coordination Polymers Generated
 from Oxadiazole-Containing Organic Ligands and Inorganic Silver(I) Salts
;
_journal_name_full 'Inorganic Chemistry'
_journal_page_first 294
_journal_page_last 300
_journal_paper_doi 10.1021/ic0204225
_journal_volume 42
_journal_year 2003
_chemical_formula_sum 'C12.5 H11 Ag Cl N4 O6'
_chemical_formula_weight 456.57
_chemical_name_systematic
;
  ?
;
_space_group_IT_number 2
_symmetry_cell_setting triclinic
_symmetry_space_group_name_Hall '-P 1'
_symmetry_space_group_name_H-M 'P -1'
_atom_sites_solution_hydrogens geom
_atom_sites_solution_primary direct
_atom_sites_solution_secondary difmap
_audit_creation_method SHELXL-97
_cell_angle_alpha 71.1410(10)
_cell_angle_beta 77.3350(10)
_cell_angle_gamma 81.5370(10)
_cell_formula_units_Z 4
_cell_length_a 8.4894(5)
_cell_length_b 13.9092(8)
_cell_length_c 14.1596(8)
_cell_measurement_reflns_used 9692
_cell_measurement_temperature 293(2)
_cell_measurement_theta_max 26.356
_cell_measurement_theta_min 2.468
_cell_volume 1538.44(15)
_computing_cell_refinement 'SAINT+ NT V6.02a (Bruker, 1998)'
_computing_data_collection 'SMART NT V5.624 (Bruker, 1998)'
_computing_data_reduction 'SAINT+ NT V6.02a'
_computing_molecular_graphics 'SHELXTL V5.1 (Sheldrick, 1997)'
_computing_publication_material 'SHELXTL V5.1'
_computing_structure_refinement 'SHELXL-97 (Sheldrick, 1997)'
_computing_structure_solution 'SHELXS-97 (Sheldrick, 1990)'
_diffrn_ambient_temperature 293(2)
_diffrn_measured_fraction_theta_full 0.994
_diffrn_measured_fraction_theta_max 0.994
_diffrn_measurement_device_type 'Bruker SMART APEX CCD diffractometer'
_diffrn_measurement_method 'omega scans'
_diffrn_radiation_monochromator graphite
_diffrn_radiation_source 'fine-focus sealed tube'
_diffrn_radiation_type MoK\a
_diffrn_radiation_wavelength 0.71073
_diffrn_reflns_av_R_equivalents 0.0203
_diffrn_reflns_av_sigmaI/netI 0.0328
_diffrn_reflns_limit_h_max 10
_diffrn_reflns_limit_h_min -10
_diffrn_reflns_limit_k_max 17
_diffrn_reflns_limit_k_min -17
_diffrn_reflns_limit_l_max 17
_diffrn_reflns_limit_l_min -17
_diffrn_reflns_number 14283
_diffrn_reflns_theta_full 26.41
_diffrn_reflns_theta_max 26.41
_diffrn_reflns_theta_min 1.55
_diffrn_standards_decay_% none
_exptl_absorpt_coefficient_mu 1.524
_exptl_absorpt_correction_T_max 0.6939
_exptl_absorpt_correction_T_min 0.5702
_exptl_absorpt_correction_type multi-scan
_exptl_absorpt_process_details '(SADABS, Bruker, 1998)'
_exptl_crystal_colour 'pale yellow'
_exptl_crystal_density_diffrn 1.971
_exptl_crystal_density_method 'not measured'
_exptl_crystal_description prism
_exptl_crystal_F_000 904
_exptl_crystal_size_max 0.48
_exptl_crystal_size_mid 0.38
_exptl_crystal_size_min 0.22
_refine_diff_density_max 0.772
_refine_diff_density_min -0.544
_refine_diff_density_rms 0.084
_refine_ls_extinction_method none
_refine_ls_goodness_of_fit_ref 1.010
_refine_ls_hydrogen_treatment mixed
_refine_ls_matrix_type full
_refine_ls_number_parameters 485
_refine_ls_number_reflns 6303
_refine_ls_number_restraints 58
_refine_ls_restrained_S_all 1.022
_refine_ls_R_factor_all 0.0454
_refine_ls_R_factor_gt 0.0361
_refine_ls_shift/su_max 0.001
_refine_ls_shift/su_mean 0.000
_refine_ls_structure_factor_coef Fsqd
_refine_ls_weighting_details 'calc w=1/[\s^2^(Fo^2^)+(0.0457P)^2^+0.0000P] where P=(Fo^2^+2Fc^2^)/3'
_refine_ls_weighting_scheme calc
_refine_ls_wR_factor_gt 0.0881
_refine_ls_wR_factor_ref 0.0906
_reflns_number_gt 4666
_reflns_number_total 6303
_reflns_threshold_expression >2sigma(I)
_cod_data_source_file ic0204225_2.cif
_cod_data_source_block compound2
_cod_original_formula_sum 'C12.50 H11 Ag Cl N4 O6'
_cod_database_code 4312922

loop_
_symmetry_equiv_pos_as_xyz
'x, y, z'
'-x, -y, -z'

loop_
_atom_site_label
_atom_site_type_symbol
_atom_site_fract_x
_atom_site_fract_y
_atom_site_fract_z
_atom_site_U_iso_or_equiv
_atom_site_adp_type
_atom_site_occupancy
_atom_site_symmetry_multiplicity
_atom_site_calc_flag
_atom_site_refinement_flags
_atom_site_disorder_assembly
_atom_site_disorder_group
Ag1 Ag 0.35483(4) 0.891714(19) 0.56898(2) 0.06444(12) Uani 1 1 d . . .
Ag2 Ag 0.75488(4) -0.13617(2) 1.05304(2) 0.07052(12) Uani 1 1 d . . .
C1 C 0.4915(5) 0.6874(3) 0.6960(3) 0.0610(10) Uani 1 1 d . . .
H1 H 0.4152 0.7067 0.7461 0.073 Uiso 1 1 calc R . .
C2 C 0.5799(5) 0.5951(3) 0.7227(3) 0.0596(10) Uani 1 1 d . . .
H2 H 0.5623 0.5525 0.7893 0.072 Uiso 1 1 calc R . .
C3 C 0.6956(4) 0.5663(2) 0.6492(2) 0.0427(7) Uani 1 1 d . . .
C4 C 0.7174(4) 0.6318(2) 0.5511(2) 0.0440(7) Uani 1 1 d . . .
H4 H 0.7950 0.6150 0.5000 0.053 Uiso 1 1 calc R . .
C5 C 0.6217(4) 0.7223(2) 0.5305(3) 0.0491(8) Uani 1 1 d . . .
H5 H 0.6356 0.7655 0.4641 0.059 Uiso 1 1 calc R . .
C6 C 0.7923(4) 0.4682(2) 0.6739(2) 0.0422(7) Uani 1 1 d . . .
C7 C 0.8504(4) 0.3141(2) 0.7539(2) 0.0412(7) Uani 1 1 d . . .
C8 C 0.6777(4) 0.0964(3) 0.9678(3) 0.0551(9) Uani 1 1 d . . .
H8 H 0.5867 0.0835 1.0188 0.066 Uiso 1 1 calc R . .
C9 C 0.6918(4) 0.1943(2) 0.9046(2) 0.0505(8) Uani 1 1 d . . .
H9 H 0.6117 0.2460 0.9123 0.061 Uiso 1 1 calc R . .
C10 C 0.8286(4) 0.2145(2) 0.8290(2) 0.0437(7) Uani 1 1 d . . .
C11 C 0.9474(4) 0.1352(2) 0.8223(2) 0.0470(8) Uani 1 1 d . . .
H11 H 1.0425 0.1468 0.7744 0.056 Uiso 1 1 calc R . .
C12 C 0.9204(5) 0.0390(2) 0.8888(3) 0.0536(9) Uani 1 1 d . . .
H12 H 0.9988 -0.0142 0.8836 0.064 Uiso 1 1 calc R . .
C13 C -0.1654(5) 1.6333(3) 0.1401(3) 0.0640(10) Uani 1 1 d . . .
H13 H -0.0975 1.6429 0.0771 0.077 Uiso 1 1 calc R . .
C14 C -0.1550(5) 1.5394(2) 0.2118(3) 0.0549(9) Uani 1 1 d . . .
H14 H -0.0830 1.4866 0.1974 0.066 Uiso 1 1 calc R . .
C15 C -0.2540(4) 1.5257(2) 0.3052(2) 0.0407(7) Uani 1 1 d . . .
C16 C -0.3654(4) 1.6043(2) 0.3217(2) 0.0441(7) Uani 1 1 d . . .
H16 H -0.4374 1.5957 0.3831 0.053 Uiso 1 1 calc R . .
C17 C -0.3677(4) 1.6955(2) 0.2456(3) 0.0503(8) Uani 1 1 d . . .
H17 H -0.4425 1.7483 0.2572 0.060 Uiso 1 1 calc R . .
C18 C -0.2408(4) 1.4319(2) 0.3892(2) 0.0396(7) Uani 1 1 d . . .
C19 C -0.1446(4) 1.2872(2) 0.4714(2) 0.0386(7) Uani 1 1 d . . .
C20 C 0.1954(4) 1.0905(2) 0.4401(3) 0.0526(8) Uani 1 1 d . . .
H20 H 0.2776 1.0776 0.3892 0.063 Uiso 1 1 calc R . .
C21 C 0.0919(4) 1.1773(2) 0.4160(3) 0.0484(8) Uani 1 1 d . . .
H21 H 0.1061 1.2227 0.3507 0.058 Uiso 1 1 calc R . .
C22 C -0.0326(4) 1.1956(2) 0.4901(2) 0.0390(7) Uani 1 1 d . . .
C23 C -0.0492(4) 1.1251(2) 0.5860(2) 0.0491(8) Uani 1 1 d . . .
H23 H -0.1338 1.1344 0.6373 0.059 Uiso 1 1 calc R . .
C24 C 0.0607(4) 1.0415(2) 0.6044(3) 0.0528(9) Uani 1 1 d . . .
H24 H 0.0490 0.9952 0.6693 0.063 Uiso 1 1 calc R . .
N1 N 0.5102(3) 0.75144(19) 0.6006(2) 0.0510(7) Uani 1 1 d . . .
N2 N 0.9317(3) 0.4417(2) 0.6262(2) 0.0512(7) Uani 1 1 d . . .
N3 N 0.9692(3) 0.33958(19) 0.6787(2) 0.0512(7) Uani 1 1 d . . .
N4 N 0.7875(4) 0.01844(19) 0.9601(2) 0.0514(7) Uani 1 1 d . . .
N5 N -0.2682(4) 1.71195(19) 0.1563(2) 0.0545(7) Uani 1 1 d . . .
N6 N -0.3283(3) 1.40948(19) 0.4785(2) 0.0483(7) Uani 1 1 d . . .
N7 N -0.2647(3) 1.3139(2) 0.5325(2) 0.0498(7) Uani 1 1 d . . .
N8 N 0.1831(3) 1.02341(19) 0.5339(2) 0.0502(7) Uani 1 1 d . . .
O1 O 0.7327(2) 0.39164(15) 0.75619(15) 0.0450(5) Uani 1 1 d . . .
O2 O -0.1210(2) 1.35826(14) 0.37767(15) 0.0428(5) Uani 1 1 d . . .
Cl1 Cl 0.46270(11) 0.02505(7) 0.73452(7) 0.0600(2) Uani 1 1 d D . .
O11 O 0.5181(6) 0.0732(3) 0.6350(2) 0.161(2) Uani 1 1 d D . .
O12 O 0.3038(4) 0.0601(4) 0.7620(4) 0.161(2) Uani 1 1 d D . .
O13 O 0.5428(6) 0.0437(4) 0.7991(4) 0.1524(18) Uani 1 1 d D . .
O14 O 0.4773(5) -0.0796(2) 0.7449(3) 0.1281(15) Uani 1 1 d D . .
Cl2A Cl 0.9655(7) 0.2328(4) 0.1497(4) 0.0815(13) Uani 0.604(11) 1 d PD A 1
O21A O 0.929(2) 0.2108(12) 0.0675(9) 0.126(5) Uani 0.604(11) 1 d PD A 1
O22A O 0.963(3) 0.3383(6) 0.1262(12) 0.291(13) Uani 0.604(11) 1 d PD A 1
O23A O 0.8641(12) 0.2006(11) 0.2442(7) 0.111(4) Uani 0.604(11) 1 d PD A 1
O24A O 1.1134(9) 0.1717(8) 0.1647(8) 0.164(5) Uani 0.604(11) 1 d PD A 1
Cl2B Cl 0.9305(14) 0.2543(9) 0.1438(8) 0.138(4) Uani 0.396(11) 1 d PD A 2
O21B O 1.060(2) 0.3006(16) 0.1486(14) 0.199(12) Uani 0.396(11) 1 d PD A 2
O22B O 0.807(2) 0.3277(17) 0.1186(16) 0.43(3) Uani 0.396(11) 1 d PD A 2
O23B O 0.866(3) 0.1842(14) 0.2319(12) 0.161(11) Uani 0.396(11) 1 d PD A 2
O24B O 0.984(3) 0.2065(17) 0.0695(14) 0.139(11) Uani 0.396(11) 1 d PD A 2
C1S C 0.657(3) 0.4164(15) 1.0032(15) 0.190(7) Uiso 0.50 1 d PD B 3
O1S O 0.7636(19) 0.4907(13) 0.9545(12) 0.240(6) Uiso 0.50 1 d PD B 3
C2S C 0.377(3) 0.357(2) 1.042(2) 0.229(10) Uiso 0.50 1 d PD C 4
O2S O 0.479(3) 0.4340(16) 0.9822(17) 0.299(9) Uiso 0.50 1 d PD C 4
O3S O 0.3840(18) 0.2238(12) 1.0840(11) 0.191(6) Uiso 0.50 1 d P D 5
O4S O 0.4178(19) 0.2739(16) 1.0856(13) 0.194(6) Uiso 0.50 1 d P E 6

loop_
_atom_site_aniso_label
_atom_site_aniso_U_11
_atom_site_aniso_U_22
_atom_site_aniso_U_33
_atom_site_aniso_U_23
_atom_site_aniso_U_13
_atom_site_aniso_U_12
Ag1 0.0660(2) 0.03735(15) 0.0914(2) -0.02025(14) -0.03212(17) 0.01986(13)
Ag2 0.0908(2) 0.03594(15) 0.0661(2) 0.00975(13) -0.01754(17) 0.00017(14)
C1 0.068(2) 0.049(2) 0.057(2) -0.0148(17) -0.0092(19) 0.0157(18)
C2 0.070(2) 0.0449(19) 0.050(2) -0.0068(16) -0.0043(18) 0.0114(17)
C3 0.0428(17) 0.0303(15) 0.0526(19) -0.0092(13) -0.0126(15) 0.0026(13)
C4 0.0476(18) 0.0336(15) 0.0464(18) -0.0081(13) -0.0105(15) 0.0042(13)
C5 0.059(2) 0.0341(16) 0.0518(19) -0.0058(14) -0.0186(17) 0.0013(15)
C6 0.0495(19) 0.0324(15) 0.0401(17) -0.0042(13) -0.0120(15) 0.0009(13)
C7 0.0448(17) 0.0322(15) 0.0437(17) -0.0082(13) -0.0131(15) 0.0065(13)
C8 0.059(2) 0.0446(19) 0.049(2) -0.0009(15) -0.0072(17) -0.0005(16)
C9 0.057(2) 0.0362(17) 0.0493(19) -0.0060(14) -0.0090(17) 0.0075(15)
C10 0.0512(19) 0.0329(15) 0.0440(18) -0.0063(13) -0.0162(15) 0.0043(13)
C11 0.0525(19) 0.0359(16) 0.0460(18) -0.0065(14) -0.0118(15) 0.0075(14)
C12 0.068(2) 0.0378(17) 0.051(2) -0.0092(15) -0.0222(18) 0.0148(16)
C13 0.090(3) 0.0415(19) 0.044(2) -0.0052(15) 0.0017(19) 0.0064(19)
C14 0.073(2) 0.0339(16) 0.0472(19) -0.0087(14) -0.0039(18) 0.0090(16)
C15 0.0469(18) 0.0292(14) 0.0422(17) -0.0069(13) -0.0099(14) 0.0020(13)
C16 0.0432(17) 0.0344(15) 0.0472(18) -0.0072(13) -0.0053(14) 0.0042(13)
C17 0.056(2) 0.0339(16) 0.054(2) -0.0095(15) -0.0116(17) 0.0092(14)
C18 0.0397(16) 0.0277(14) 0.0472(18) -0.0069(13) -0.0097(14) 0.0027(12)
C19 0.0430(17) 0.0286(14) 0.0410(17) -0.0058(12) -0.0101(14) 0.0000(12)
C20 0.053(2) 0.0391(17) 0.064(2) -0.0199(16) -0.0059(17) 0.0054(15)
C21 0.056(2) 0.0337(16) 0.0502(19) -0.0096(14) -0.0067(16) 0.0019(14)
C22 0.0420(17) 0.0285(14) 0.0461(17) -0.0102(13) -0.0116(14) 0.0008(12)
C23 0.058(2) 0.0367(16) 0.0471(19) -0.0099(14) -0.0107(16) 0.0077(15)
C24 0.072(2) 0.0362(17) 0.0467(19) -0.0097(14) -0.0183(18) 0.0114(16)
N1 0.0555(17) 0.0368(14) 0.0606(18) -0.0150(13) -0.0194(14) 0.0102(12)
N2 0.0497(17) 0.0370(14) 0.0524(16) -0.0002(12) -0.0071(13) 0.0074(12)
N3 0.0469(16) 0.0355(14) 0.0570(17) -0.0007(12) -0.0088(14) 0.0091(12)
N4 0.0651(18) 0.0352(14) 0.0447(15) 0.0004(12) -0.0152(14) 0.0044(13)
N5 0.0719(19) 0.0337(14) 0.0475(17) -0.0014(12) -0.0117(15) 0.0042(13)
N6 0.0457(15) 0.0354(14) 0.0501(16) -0.0026(12) -0.0035(13) 0.0077(11)
N7 0.0474(16) 0.0376(14) 0.0489(16) -0.0008(12) -0.0030(13) 0.0079(12)
N8 0.0571(17) 0.0339(14) 0.0606(18) -0.0150(13) -0.0208(15) 0.0091(12)
O1 0.0480(12) 0.0314(10) 0.0440(12) -0.0028(9) -0.0043(10) 0.0063(9)
O2 0.0496(12) 0.0293(10) 0.0406(11) -0.0063(9) -0.0034(10) 0.0073(9)
Cl1 0.0614(6) 0.0601(5) 0.0553(5) -0.0213(4) -0.0063(4) 0.0071(4)
O11 0.213(5) 0.138(4) 0.058(2) 0.006(2) 0.014(3) 0.080(3)
O12 0.076(2) 0.175(4) 0.239(6) -0.117(4) 0.021(3) 0.020(3)
O13 0.193(5) 0.148(4) 0.158(4) -0.053(3) -0.103(4) -0.022(3)
O14 0.158(4) 0.067(2) 0.148(3) -0.045(2) 0.016(3) -0.014(2)
Cl2A 0.113(3) 0.0676(17) 0.0528(17) -0.0173(13) 0.0078(16) -0.0089(18)
O21A 0.202(13) 0.111(8) 0.079(8) -0.037(7) -0.049(8) -0.002(8)
O22A 0.62(4) 0.042(5) 0.172(11) -0.062(6) 0.066(17) -0.040(10)
O23A 0.085(6) 0.149(10) 0.075(6) -0.012(6) 0.003(5) -0.010(6)
O24A 0.107(6) 0.200(10) 0.215(10) -0.121(8) -0.046(6) 0.057(6)
Cl2B 0.142(6) 0.112(7) 0.111(6) -0.004(4) 0.024(4) 0.004(4)
O21B 0.220(18) 0.21(2) 0.175(16) -0.081(16) 0.084(13) -0.154(19)
O22B 0.41(4) 0.35(3) 0.21(2) 0.13(2) 0.09(2) 0.26(3)
O23B 0.21(2) 0.097(10) 0.077(11) 0.031(9) 0.050(11) 0.046(11)
O24B 0.182(17) 0.079(9) 0.110(16) -0.038(10) 0.081(13) -0.012(10)

loop_
_atom_type_symbol
_atom_type_description
_atom_type_scat_dispersion_real
_atom_type_scat_dispersion_imag
_atom_type_scat_source
C C 0.0033 0.0016 'International Tables Vol C Tables 4.2.6.8 and 6.1.1.4'
H H 0.0000 0.0000 'International Tables Vol C Tables 4.2.6.8 and 6.1.1.4'
N N 0.0061 0.0033 'International Tables Vol C Tables 4.2.6.8 and 6.1.1.4'
O O 0.0106 0.0060 'International Tables Vol C Tables 4.2.6.8 and 6.1.1.4'
Cl Cl 0.1484 0.1585 'International Tables Vol C Tables 4.2.6.8 and 6.1.1.4'
Ag Ag -0.8971 1.1015 'International Tables Vol C Tables 4.2.6.8 and 6.1.1.4'

loop_
_geom_angle_atom_site_label_1
_geom_angle_atom_site_label_2
_geom_angle_atom_site_label_3
_geom_angle
_geom_angle_site_symmetry_1
_geom_angle_site_symmetry_3
_geom_angle_publ_flag
N8 Ag1 N1 174.22(10) . . ?
N4 Ag2 N5 174.76(11) . 1_636 ?
N1 C1 C2 123.0(3) . . ?
C1 C2 C3 119.0(3) . . ?
C4 C3 C2 118.6(3) . . ?
C4 C3 C6 120.4(3) . . ?
C2 C3 C6 121.0(3) . . ?
C5 C4 C3 118.6(3) . . ?
N1 C5 C4 123.5(3) . . ?
N2 C6 O1 112.8(2) . . ?
N2 C6 C3 128.5(3) . . ?
O1 C6 C3 118.7(3) . . ?
N3 C7 O1 112.7(3) . . ?
N3 C7 C10 127.7(3) . . ?
O1 C7 C10 119.5(3) . . ?
N4 C8 C9 123.8(3) . . ?
C8 C9 C10 118.4(3) . . ?
C9 C10 C11 118.7(3) . . ?
C9 C10 C7 122.8(3) . . ?
C11 C10 C7 118.4(3) . . ?
C12 C11 C10 118.2(3) . . ?
N4 C12 C11 123.4(3) . . ?
N5 C13 C14 123.5(3) . . ?
C15 C14 C13 118.3(3) . . ?
C14 C15 C16 119.0(3) . . ?
C14 C15 C18 122.1(3) . . ?
C16 C15 C18 118.8(3) . . ?
C17 C16 C15 118.7(3) . . ?
N5 C17 C16 123.2(3) . . ?
N6 C18 O2 112.6(2) . . ?
N6 C18 C15 127.7(3) . . ?
O2 C18 C15 119.6(3) . . ?
N7 C19 O2 112.5(2) . . ?
N7 C19 C22 129.0(3) . . ?
O2 C19 C22 118.5(3) . . ?
N8 C20 C21 123.0(3) . . ?
C22 C21 C20 118.9(3) . . ?
C21 C22 C23 118.3(3) . . ?
C21 C22 C19 122.2(3) . . ?
C23 C22 C19 119.5(3) . . ?
C24 C23 C22 119.2(3) . . ?
N8 C24 C23 123.2(3) . . ?
C5 N1 C1 117.2(3) . . ?
C5 N1 Ag1 124.0(2) . . ?
C1 N1 Ag1 118.7(2) . . ?
C6 N2 N3 106.0(2) . . ?
C7 N3 N2 106.2(2) . . ?
C12 N4 C8 117.4(3) . . ?
C12 N4 Ag2 119.5(2) . . ?
C8 N4 Ag2 123.1(2) . . ?
C17 N5 C13 117.2(3) . . ?
C17 N5 Ag2 120.9(2) . 1_474 ?
C13 N5 Ag2 121.1(2) . 1_474 ?
C18 N6 N7 106.3(2) . . ?
C19 N7 N6 106.4(2) . . ?
C24 N8 C20 117.2(3) . . ?
C24 N8 Ag1 121.3(2) . . ?
C20 N8 Ag1 121.5(2) . . ?
C6 O1 C7 102.2(2) . . ?
C18 O2 C19 102.2(2) . . ?
O13 Cl1 O11 113.8(4) . . ?
O13 Cl1 O12 104.6(3) . . ?
O11 Cl1 O12 109.8(3) . . ?
O13 Cl1 O14 110.6(3) . . ?
O11 Cl1 O14 106.5(3) . . ?
O12 Cl1 O14 111.6(3) . . ?
O22A Cl2A O23A 105.8(9) . . ?
O22A Cl2A O21A 108.2(10) . . ?
O23A Cl2A O21A 118.5(8) . . ?
O22A Cl2A O24A 119.3(11) . . ?
O23A Cl2A O24A 103.4(7) . . ?
O21A Cl2A O24A 102.4(7) . . ?
O23B Cl2B O22B 105.8(11) . . ?
O23B Cl2B O21B 116.0(12) . . ?
O22B Cl2B O21B 108.8(13) . . ?
O23B Cl2B O24B 108.8(12) . . ?
O22B Cl2B O24B 110.8(12) . . ?
O21B Cl2B O24B 106.7(11) . . ?

loop_
_geom_bond_atom_site_label_1
_geom_bond_atom_site_label_2
_geom_bond_distance
_geom_bond_site_symmetry_2
_geom_bond_publ_flag
Ag1 N8 2.161(3) . ?
Ag1 N1 2.164(3) . ?
Ag2 N4 2.149(3) . ?
Ag2 N5 2.154(3) 1_636 ?
C1 N1 1.347(4) . ?
C1 C2 1.372(5) . ?
C2 C3 1.385(5) . ?
C3 C4 1.383(4) . ?
C3 C6 1.465(4) . ?
C4 C5 1.377(4) . ?
C5 N1 1.335(4) . ?
C6 N2 1.294(4) . ?
C6 O1 1.358(3) . ?
C7 N3 1.291(4) . ?
C7 O1 1.362(3) . ?
C7 C10 1.457(4) . ?
C8 N4 1.339(4) . ?
C8 C9 1.371(4) . ?
C9 C10 1.389(5) . ?
C10 C11 1.393(4) . ?
C11 C12 1.383(4) . ?
C12 N4 1.334(4) . ?
C13 N5 1.343(4) . ?
C13 C14 1.375(4) . ?
C14 C15 1.375(5) . ?
C15 C16 1.381(4) . ?
C15 C18 1.463(4) . ?
C16 C17 1.375(4) . ?
C17 N5 1.329(4) . ?
C18 N6 1.285(4) . ?
C18 O2 1.356(3) . ?
C19 N7 1.279(4) . ?
C19 O2 1.368(3) . ?
C19 C22 1.461(4) . ?
C20 N8 1.347(4) . ?
C20 C21 1.378(4) . ?
C21 C22 1.375(4) . ?
C22 C23 1.385(4) . ?
C23 C24 1.372(4) . ?
C24 N8 1.330(4) . ?
N2 N3 1.400(3) . ?
N5 Ag2 2.154(3) 1_474 ?
N6 N7 1.398(3) . ?
Cl1 O13 1.358(3) . ?
Cl1 O11 1.360(3) . ?
Cl1 O12 1.381(3) . ?
Cl1 O14 1.404(3) . ?
Cl2A O22A 1.394(6) . ?
Cl2A O23A 1.397(6) . ?
Cl2A O21A 1.399(6) . ?
Cl2A O24A 1.424(6) . ?
Cl2B O23B 1.372(6) . ?
Cl2B O22B 1.374(6) . ?
Cl2B O21B 1.375(6) . ?
Cl2B O24B 1.381(6) . ?
C1S O1S 1.380(13) . ?
C2S O2S 1.413(14) . ?

loop_
_geom_torsion_atom_site_label_1
_geom_torsion_atom_site_label_2
_geom_torsion_atom_site_label_3
_geom_torsion_atom_site_label_4
_geom_torsion
_geom_torsion_site_symmetry_1
_geom_torsion_site_symmetry_2
_geom_torsion_site_symmetry_3
_geom_torsion_site_symmetry_4
_geom_torsion_publ_flag
N1 C1 C2 C3 1.0(6) . . . . ?
C1 C2 C3 C4 -0.3(5) . . . . ?
C1 C2 C3 C6 -179.6(4) . . . . ?
C2 C3 C4 C5 -0.7(5) . . . . ?
C6 C3 C4 C5 178.6(3) . . . . ?
C3 C4 C5 N1 1.1(5) . . . . ?
C4 C3 C6 N2 22.9(5) . . . . ?
C2 C3 C6 N2 -157.7(4) . . . . ?
C4 C3 C6 O1 -156.1(3) . . . . ?
C2 C3 C6 O1 23.2(5) . . . . ?
N4 C8 C9 C10 -0.8(6) . . . . ?
C8 C9 C10 C11 -1.8(5) . . . . ?
C8 C9 C10 C7 175.8(3) . . . . ?
N3 C7 C10 C9 -177.2(3) . . . . ?
O1 C7 C10 C9 -0.4(5) . . . . ?
N3 C7 C10 C11 0.5(5) . . . . ?
O1 C7 C10 C11 177.2(3) . . . . ?
C9 C10 C11 C12 2.7(5) . . . . ?
C7 C10 C11 C12 -175.0(3) . . . . ?
C10 C11 C12 N4 -1.1(5) . . . . ?
N5 C13 C14 C15 -0.7(6) . . . . ?
C13 C14 C15 C16 3.4(5) . . . . ?
C13 C14 C15 C18 -174.0(3) . . . . ?
C14 C15 C16 C17 -3.2(5) . . . . ?
C18 C15 C16 C17 174.3(3) . . . . ?
C15 C16 C17 N5 0.3(5) . . . . ?
C14 C15 C18 N6 -178.2(3) . . . . ?
C16 C15 C18 N6 4.3(5) . . . . ?
C14 C15 C18 O2 4.4(5) . . . . ?
C16 C15 C18 O2 -173.1(3) . . . . ?
N8 C20 C21 C22 -1.7(5) . . . . ?
C20 C21 C22 C23 -0.5(5) . . . . ?
C20 C21 C22 C19 178.3(3) . . . . ?
N7 C19 C22 C21 180.0(3) . . . . ?
O2 C19 C22 C21 -2.1(5) . . . . ?
N7 C19 C22 C23 -1.3(5) . . . . ?
O2 C19 C22 C23 176.7(3) . . . . ?
C21 C22 C23 C24 1.7(5) . . . . ?
C19 C22 C23 C24 -177.1(3) . . . . ?
C22 C23 C24 N8 -0.8(5) . . . . ?
C4 C5 N1 C1 -0.4(5) . . . . ?
C4 C5 N1 Ag1 -178.5(2) . . . . ?
C2 C1 N1 C5 -0.7(6) . . . . ?
C2 C1 N1 Ag1 177.5(3) . . . . ?
N8 Ag1 N1 C5 87.5(11) . . . . ?
N8 Ag1 N1 C1 -90.5(11) . . . . ?
O1 C6 N2 N3 0.8(4) . . . . ?
C3 C6 N2 N3 -178.2(3) . . . . ?
O1 C7 N3 N2 0.6(4) . . . . ?
C10 C7 N3 N2 177.5(3) . . . . ?
C6 N2 N3 C7 -0.8(4) . . . . ?
C11 C12 N4 C8 -1.4(5) . . . . ?
C11 C12 N4 Ag2 176.6(3) . . . . ?
C9 C8 N4 C12 2.4(5) . . . . ?
C9 C8 N4 Ag2 -175.5(3) . . . . ?
N5 Ag2 N4 C12 94.7(12) 1_636 . . . ?
N5 Ag2 N4 C8 -87.4(13) 1_636 . . . ?
C16 C17 N5 C13 2.4(5) . . . . ?
C16 C17 N5 Ag2 -167.4(3) . . . 1_474 ?
C14 C13 N5 C17 -2.2(6) . . . . ?
C14 C13 N5 Ag2 167.6(3) . . . 1_474 ?
O2 C18 N6 N7 0.1(4) . . . . ?
C15 C18 N6 N7 -177.5(3) . . . . ?
O2 C19 N7 N6 -0.3(4) . . . . ?
C22 C19 N7 N6 177.8(3) . . . . ?
C18 N6 N7 C19 0.1(4) . . . . ?
C23 C24 N8 C20 -1.3(5) . . . . ?
C23 C24 N8 Ag1 178.7(3) . . . . ?
C21 C20 N8 C24 2.6(5) . . . . ?
C21 C20 N8 Ag1 -177.4(3) . . . . ?
N1 Ag1 N8 C24 87.2(11) . . . . ?
N1 Ag1 N8 C20 -92.9(11) . . . . ?
N2 C6 O1 C7 -0.5(4) . . . . ?
C3 C6 O1 C7 178.7(3) . . . . ?
N3 C7 O1 C6 -0.1(4) . . . . ?
C10 C7 O1 C6 -177.3(3) . . . . ?
N6 C18 O2 C19 -0.2(3) . . . . ?
C15 C18 O2 C19 177.6(3) . . . . ?
N7 C19 O2 C18 0.3(3) . . . . ?
C22 C19 O2 C18 -178.0(3) . . . . ?
